data_7104076
loop_
_publ_author_name
'Liu, C.-W.'
'Hung, Chiu-Mine'
'Haia, Hsien-Chung'
'Liaw, Ben-Jie'
'Liou, Lin-Shu'
'Tsai, Yi-Fang'
'Wang, Ju-Chun'

_publ_section_title
;
 Ag8Cl2[Se2P(OEt)2]6: a rare example containing a combination of discrete
 clusters and chains
;
_journal_coden_ASTM CHCOFS
_journal_issue 8
_journal_name_full
;
 Chemical Communications (Cambridge, United Kingdom)
;
_journal_page_first 976
_journal_page_last 977
_journal_paper_doi 10.1039/b300887h
_journal_year 2003
_chemical_formula_sum 'C24 H60 Ag8 Cl2 O12 P6 Se12'
_chemical_formula_weight 2607.92
_space_group_IT_number 148
_symmetry_cell_setting rhombohedral
_symmetry_space_group_name_Hall '-R 3'
_symmetry_space_group_name_H-M 'R -3 :H'
_atom_sites_solution_hydrogens geom
_atom_sites_solution_primary direct
_atom_sites_solution_secondary difmap
_audit_creation_method SHELXL-97
_cell_angle_alpha 90.00
_cell_angle_beta 90.00
_cell_angle_gamma 120.00
_cell_formula_units_Z 3
_cell_length_a 21.008(3)
_cell_length_b 21.008(3)
_cell_length_c 12.6941(19)
_cell_measurement_reflns_used 34
_cell_measurement_temperature 293(2)
_cell_measurement_theta_max 12.27
_cell_measurement_theta_min 5.14
_cell_volume 4851.8(13)
_computing_cell_refinement 'Bruker XSCANS'
_computing_data_collection 'Bruker XSCANS'
_computing_data_reduction 'Bruker SHELXTL'
_computing_molecular_graphics 'Bruker SHELXTL'
_computing_publication_material 'Bruker SHELXTL'
_computing_structure_refinement 'SHELXL-97 (Sheldrick, 1997)'
_computing_structure_solution 'SHELXS-97 (Sheldrick, 1990)'
_diffrn_ambient_temperature 293(2)
_diffrn_measured_fraction_theta_full 0.967
_diffrn_measured_fraction_theta_max 0.967
_diffrn_measurement_device_type 'Bruker P4'
_diffrn_measurement_method '\w scans'
_diffrn_radiation_monochromator graphite
_diffrn_radiation_source 'fine-focus sealed tube'
_diffrn_radiation_type MoK\a
_diffrn_radiation_wavelength 0.71073
_diffrn_reflns_av_R_equivalents 0.0485
_diffrn_reflns_av_sigmaI/netI 0.0571
_diffrn_reflns_limit_h_max 23
_diffrn_reflns_limit_h_min -1
_diffrn_reflns_limit_k_max 1
_diffrn_reflns_limit_k_min -24
_diffrn_reflns_limit_l_max 15
_diffrn_reflns_limit_l_min -1
_diffrn_reflns_number 2366
_diffrn_reflns_theta_full 25.00
_diffrn_reflns_theta_max 25.00
_diffrn_reflns_theta_min 1.94
_diffrn_standards_interval_count 297
_diffrn_standards_number 3
_exptl_absorpt_coefficient_mu 9.394
_exptl_absorpt_correction_T_max 0.9640
_exptl_absorpt_correction_T_min 0.7302
_exptl_absorpt_correction_type empirical
_exptl_crystal_colour colorless
_exptl_crystal_density_diffrn 2.678
_exptl_crystal_density_method 'not measured'
_exptl_crystal_description block
_exptl_crystal_F_000 3624
_exptl_crystal_size_max 0.35
_exptl_crystal_size_mid 0.4
_exptl_crystal_size_min 0.38
_refine_diff_density_max 1.248
_refine_diff_density_min -0.630
_refine_diff_density_rms 0.142
_refine_ls_extinction_method none
_refine_ls_goodness_of_fit_ref 1.033
_refine_ls_hydrogen_treatment mixed
_refine_ls_matrix_type full
_refine_ls_number_parameters 101
_refine_ls_number_reflns 1840
_refine_ls_number_restraints 0
_refine_ls_restrained_S_all 1.033
_refine_ls_R_factor_all 0.1082
_refine_ls_R_factor_gt 0.0612
_refine_ls_shift/su_max 0.001
_refine_ls_shift/su_mean 0.000
_refine_ls_structure_factor_coef Fsqd
_refine_ls_weighting_details 'calc w=1/[\s^2^(Fo^2^)+(0.0779P)^2^+52.0358P] where P=(Fo^2^+2Fc^2^)/3'
_refine_ls_weighting_scheme calc
_refine_ls_wR_factor_gt 0.1508
_refine_ls_wR_factor_ref 0.1749
_reflns_number_gt 1101
_reflns_number_total 1840
_reflns_threshold_expression >2sigma(I)
_cod_data_source_file b300887h.txt
_cod_data_source_block 2b
_cod_depositor_comments
;
The following automatic conversions were performed:
'_symmetry_cell_setting' value 'Rhombohedral' changed to 'rhombohedral'
according to '/home/saulius/struct/CIF-dictionaries/cif_core.dic'
dictionary named 'cif_core.dic' version 2.4.1 from 2010-06-29.

Automatic conversion script
Id: cif_fix_enum 1527 2010-12-29 10:47:43Z saulius 
;
_cod_original_sg_symbol_H-M R-3
_cod_database_code 7104076

loop_
_symmetry_equiv_pos_as_xyz
'x, y, z'
'-y, x-y, z'
'-x+y, -x, z'
'x+2/3, y+1/3, z+1/3'
'-y+2/3, x-y+1/3, z+1/3'
'-x+y+2/3, -x+1/3, z+1/3'
'x+1/3, y+2/3, z+2/3'
'-y+1/3, x-y+2/3, z+2/3'
'-x+y+1/3, -x+2/3, z+2/3'
'-x, -y, -z'
'y, -x+y, -z'
'x-y, x, -z'
'-x+2/3, -y+1/3, -z+1/3'
'y+2/3, -x+y+1/3, -z+1/3'
'x-y+2/3, x+1/3, -z+1/3'
'-x+1/3, -y+2/3, -z+2/3'
'y+1/3, -x+y+2/3, -z+2/3'
'x-y+1/3, x+2/3, -z+2/3'

loop_
_atom_site_label
_atom_site_type_symbol
_atom_site_fract_x
_atom_site_fract_y
_atom_site_fract_z
_atom_site_U_iso_or_equiv
_atom_site_adp_type
_atom_site_occupancy
_atom_site_symmetry_multiplicity
_atom_site_calc_flag
_atom_site_refinement_flags
_atom_site_disorder_assembly
_atom_site_disorder_group
Ag1 Ag 0.88133(7) 0.01215(7) 0.07397(9) 0.0928(5) Uani 1 1 d . . .
Ag2 Ag 1.0000 0.0000 0.2864(3) 0.0863(9) Uani 0.75 3 d SP . .
Ag3 Ag 1.0000 0.0000 0.2251(10) 0.105(4) Uani 0.25 3 d SP . .
Cl1 Cl 1.0000 0.0000 0.0000 0.0645(17) Uani 1 6 d S . .
Se1 Se 0.93604(8) 0.07928(9) 0.25034(11) 0.0869(5) Uani 1 1 d . . .
Se2 Se 1.09045(9) 0.21752(8) 0.07878(13) 0.0944(6) Uani 1 1 d . . .
P1 P 1.0204(3) 0.1901(2) 0.2129(3) 0.0911(12) Uani 1 1 d . . .
Cl2 Cl 1.0000 0.0000 0.5000 0.0571(16) Uani 1 6 d S . .
O1 O 1.0695(15) 0.2243(8) 0.3073(12) 0.243(13) Uani 1 1 d . . .
O2 O 0.9851(14) 0.2380(11) 0.2125(15) 0.214(10) Uani 1 1 d . . .
C1 C 1.0898(13) 0.2080(13) 0.389(3) 0.179(11) Uani 1 1 d . . .
H1A H 1.1101 0.1778 0.3661 0.215 Uiso 1 1 calc R . .
H1B H 1.0445 0.1748 0.4257 0.215 Uiso 1 1 calc R . .
C2 C 1.1369(15) 0.2516(13) 0.4686(17) 0.198(13) Uani 1 1 d . . .
H2A H 1.1367 0.2210 0.5249 0.297 Uiso 1 1 calc R . .
H2B H 1.1209 0.2842 0.4947 0.297 Uiso 1 1 calc R . .
H2C H 1.1858 0.2799 0.4409 0.297 Uiso 1 1 calc R . .
C3 C 0.956(2) 0.260(2) 0.157(3) 0.243(18) Uani 1 1 d . . .
H3A H 0.9061 0.2221 0.1692 0.291 Uiso 1 1 calc R . .
H3B H 0.9690 0.2468 0.0905 0.291 Uiso 1 1 calc R . .
C4 C 0.9432(16) 0.3079(15) 0.123(3) 0.227(16) Uani 1 1 d . . .
H4A H 0.9150 0.2905 0.0589 0.340 Uiso 1 1 calc R . .
H4B H 0.9886 0.3522 0.1081 0.340 Uiso 1 1 calc R . .
H4C H 0.9158 0.3178 0.1741 0.340 Uiso 1 1 calc R . .

loop_
_atom_site_aniso_label
_atom_site_aniso_U_11
_atom_site_aniso_U_22
_atom_site_aniso_U_33
_atom_site_aniso_U_23
_atom_site_aniso_U_13
_atom_site_aniso_U_12
Ag1 0.0943(8) 0.0949(8) 0.0906(9) -0.0045(6) 0.0071(6) 0.0483(7)
Ag2 0.0894(14) 0.0894(14) 0.080(2) 0.000 0.000 0.0447(7)
Ag3 0.113(5) 0.113(5) 0.088(7) 0.000 0.000 0.056(3)
Cl1 0.060(2) 0.060(2) 0.074(5) 0.000 0.000 0.0300(12)
Se1 0.0924(10) 0.1036(11) 0.0730(9) -0.0028(8) 0.0076(7) 0.0551(9)
Se2 0.0935(11) 0.0669(9) 0.1116(12) -0.0085(8) 0.0024(9) 0.0316(8)
P1 0.139(4) 0.082(2) 0.070(2) -0.0113(19) -0.014(2) 0.069(3)
Cl2 0.074(3) 0.074(3) 0.023(3) 0.000 0.000 0.0372(13)
O1 0.37(3) 0.105(10) 0.121(12) -0.010(8) -0.116(16) 0.015(13)
O2 0.34(3) 0.204(17) 0.209(18) 0.108(15) 0.137(18) 0.22(2)
C1 0.140(19) 0.130(19) 0.23(3) 0.00(2) -0.07(2) 0.043(15)
C2 0.23(3) 0.127(18) 0.115(17) 0.002(14) -0.025(18) -0.003(18)
C3 0.34(5) 0.30(4) 0.23(4) -0.05(3) -0.06(3) 0.27(4)
C4 0.25(3) 0.23(3) 0.30(4) 0.11(3) 0.10(3) 0.20(3)

loop_
_atom_type_symbol
_atom_type_description
_atom_type_scat_dispersion_real
_atom_type_scat_dispersion_imag
_atom_type_scat_source
C C 0.0033 0.0016 'International Tables Vol C Tables 4.2.6.8 and 6.1.1.4'
H H 0.0000 0.0000 'International Tables Vol C Tables 4.2.6.8 and 6.1.1.4'
O O 0.0106 0.0060 'International Tables Vol C Tables 4.2.6.8 and 6.1.1.4'
P P 0.1023 0.0942 'International Tables Vol C Tables 4.2.6.8 and 6.1.1.4'
Cl Cl 0.1484 0.1585 'International Tables Vol C Tables 4.2.6.8 and 6.1.1.4'
Se Se -0.0929 2.2259 'International Tables Vol C Tables 4.2.6.8 and 6.1.1.4'
Ag Ag -0.8971 1.1015 'International Tables Vol C Tables 4.2.6.8 and 6.1.1.4'

loop_
_geom_angle_atom_site_label_1
_geom_angle_atom_site_label_2
_geom_angle_atom_site_label_3
_geom_angle
_geom_angle_site_symmetry_1
_geom_angle_site_symmetry_3
_geom_angle_publ_flag
Se1 Ag1 Se2 116.84(7) . 12_545 ?
Se1 Ag1 Se2 118.59(7) . 2_645 ?
Se2 Ag1 Se2 117.28(6) 12_545 2_645 ?
Se1 Ag1 Cl1 99.62(5) . . ?
Se2 Ag1 Cl1 98.79(5) 12_545 . ?
Se2 Ag1 Cl1 98.75(5) 2_645 . ?
Se1 Ag1 Ag1 142.25(6) . 12_545 ?
Se2 Ag1 Ag1 95.91(7) 12_545 12_545 ?
Se2 Ag1 Ag1 51.66(5) 2_645 12_545 ?
Cl1 Ag1 Ag1 54.646(13) . 12_545 ?
Se1 Ag1 Ag1 96.18(5) . 11_665 ?
Se2 Ag1 Ag1 51.71(5) 12_545 11_665 ?
Se2 Ag1 Ag1 140.55(7) 2_645 11_665 ?
Cl1 Ag1 Ag1 54.646(13) . 11_665 ?
Ag1 Ag1 Ag1 89.62(5) 12_545 11_665 ?
Se1 Ag1 Ag3 51.99(14) . . ?
Se2 Ag1 Ag3 141.67(11) 12_545 . ?
Se2 Ag1 Ag3 96.31(5) 2_645 . ?
Cl1 Ag1 Ag3 55.76(18) . . ?
Ag1 Ag1 Ag3 90.79(13) 12_545 . ?
Ag1 Ag1 Ag3 90.79(13) 11_665 . ?
Ag3 Ag2 Se1 80.05(9) . 3_765 ?
Ag3 Ag2 Se1 80.05(8) . 2_645 ?
Se1 Ag2 Se1 117.08(5) 3_765 2_645 ?
Ag3 Ag2 Se1 80.05(8) . . ?
Se1 Ag2 Se1 117.08(5) 3_765 . ?
Se1 Ag2 Se1 117.08(5) 2_645 . ?
Ag3 Ag2 Cl2 180.000(1) . . ?
Se1 Ag2 Cl2 99.95(8) 3_765 . ?
Se1 Ag2 Cl2 99.95(8) 2_645 . ?
Se1 Ag2 Cl2 99.95(8) . . ?
Ag2 Ag3 Se1 83.0(3) . 3_765 ?
Ag2 Ag3 Se1 83.0(3) . . ?
Se1 Ag3 Se1 118.54(11) 3_765 . ?
Ag2 Ag3 Se1 83.0(3) . 2_645 ?
Se1 Ag3 Se1 118.54(11) 3_765 2_645 ?
Se1 Ag3 Se1 118.54(11) . 2_645 ?
Ag2 Ag3 Cl1 180.000(1) . . ?
Se1 Ag3 Cl1 97.0(3) 3_765 . ?
Se1 Ag3 Cl1 97.0(3) . . ?
Se1 Ag3 Cl1 97.0(3) 2_645 . ?
Ag2 Ag3 Ag1 126.11(18) . 2_645 ?
Se1 Ag3 Ag1 95.15(15) 3_765 2_645 ?
Se1 Ag3 Ag1 139.2(3) . 2_645 ?
Se1 Ag3 Ag1 50.84(10) 2_645 2_645 ?
Cl1 Ag3 Ag1 53.89(18) . 2_645 ?
Ag2 Ag3 Ag1 126.11(18) . . ?
Se1 Ag3 Ag1 139.2(3) 3_765 . ?
Se1 Ag3 Ag1 50.84(10) . . ?
Se1 Ag3 Ag1 95.15(15) 2_645 . ?
Cl1 Ag3 Ag1 53.89(18) . . ?
Ag1 Ag3 Ag1 88.8(3) 2_645 . ?
Ag2 Ag3 Ag1 126.11(18) . 3_765 ?
Se1 Ag3 Ag1 50.84(10) 3_765 3_765 ?
Se1 Ag3 Ag1 95.15(15) . 3_765 ?
Se1 Ag3 Ag1 139.2(3) 2_645 3_765 ?
Cl1 Ag3 Ag1 53.89(18) . 3_765 ?
Ag1 Ag3 Ag1 88.8(3) 2_645 3_765 ?
Ag1 Ag3 Ag1 88.8(3) . 3_765 ?
Ag1 Cl1 Ag1 109.29(3) 3_765 2_645 ?
Ag1 Cl1 Ag1 180.00(7) 3_765 12_545 ?
Ag1 Cl1 Ag1 70.71(3) 2_645 12_545 ?
Ag1 Cl1 Ag1 70.71(3) 3_765 10_755 ?
Ag1 Cl1 Ag1 70.71(3) 2_645 10_755 ?
Ag1 Cl1 Ag1 109.29(3) 12_545 10_755 ?
Ag1 Cl1 Ag1 109.29(3) 3_765 . ?
Ag1 Cl1 Ag1 109.29(3) 2_645 . ?
Ag1 Cl1 Ag1 70.71(3) 12_545 . ?
Ag1 Cl1 Ag1 180.00(6) 10_755 . ?
Ag1 Cl1 Ag1 70.71(3) 3_765 11_665 ?
Ag1 Cl1 Ag1 180.00(5) 2_645 11_665 ?
Ag1 Cl1 Ag1 109.29(3) 12_545 11_665 ?
Ag1 Cl1 Ag1 109.29(3) 10_755 11_665 ?
Ag1 Cl1 Ag1 70.71(3) . 11_665 ?
Ag1 Cl1 Ag3 109.65(3) 3_765 10_755 ?
Ag1 Cl1 Ag3 109.65(3) 2_645 10_755 ?
Ag1 Cl1 Ag3 70.35(3) 12_545 10_755 ?
Ag1 Cl1 Ag3 70.35(3) 10_755 10_755 ?
Ag1 Cl1 Ag3 109.65(3) . 10_755 ?
Ag1 Cl1 Ag3 70.35(3) 11_665 10_755 ?
Ag1 Cl1 Ag3 70.35(3) 3_765 . ?
Ag1 Cl1 Ag3 70.35(3) 2_645 . ?
Ag1 Cl1 Ag3 109.65(3) 12_545 . ?
Ag1 Cl1 Ag3 109.65(3) 10_755 . ?
Ag1 Cl1 Ag3 70.35(3) . . ?
Ag1 Cl1 Ag3 109.65(3) 11_665 . ?
Ag3 Cl1 Ag3 180.0 10_755 . ?
P1 Se1 Ag1 107.38(11) . . ?
P1 Se1 Ag3 104.60(14) . . ?
Ag1 Se1 Ag3 77.2(2) . . ?
P1 Se1 Ag2 108.35(12) . . ?
Ag1 Se1 Ag2 91.93(9) . . ?
Ag3 Se1 Ag2 17.0(2) . . ?
P1 Se2 Ag1 107.22(13) . 11_665 ?
P1 Se2 Ag1 104.98(12) . 3_765 ?
Ag1 Se2 Ag1 76.63(6) 11_665 3_765 ?
O1 P1 O2 97.5(15) . . ?
O1 P1 Se2 106.8(10) . . ?
O2 P1 Se2 108.5(6) . . ?
O1 P1 Se1 109.7(6) . . ?
O2 P1 Se1 107.8(9) . . ?
Se2 P1 Se1 123.42(17) . . ?
Ag2 Cl2 Ag2 180.0 . 10_756 ?
C1 O1 P1 141.6(17) . . ?
C3 O2 P1 142(2) . . ?
O1 C1 C2 131(2) . . ?
O2 C3 C4 155(4) . . ?

loop_
_geom_bond_atom_site_label_1
_geom_bond_atom_site_label_2
_geom_bond_distance
_geom_bond_site_symmetry_2
_geom_bond_publ_flag
Ag1 Se1 2.5887(19) . ?
Ag1 Se2 2.605(2) 12_545 ?
Ag1 Se2 2.607(2) 2_645 ?
Ag1 Cl1 2.7925(12) . ?
Ag1 Ag1 3.2316(17) 12_545 ?
Ag1 Ag1 3.2316(17) 11_665 ?
Ag1 Ag3 3.255(7) . ?
Ag2 Ag3 0.779(10) . ?
Ag2 Se1 2.6508(17) 3_765 ?
Ag2 Se1 2.6508(17) 2_645 ?
Ag2 Se1 2.6508(17) . ?
Ag2 Cl2 2.711(4) . ?
Ag3 Se1 2.631(2) 3_765 ?
Ag3 Se1 2.631(2) . ?
Ag3 Se1 2.631(2) 2_645 ?
Ag3 Cl1 2.857(12) . ?
Ag3 Ag1 3.255(7) 2_645 ?
Ag3 Ag1 3.255(7) 3_765 ?
Cl1 Ag1 2.7925(12) 3_765 ?
Cl1 Ag1 2.7925(12) 2_645 ?
Cl1 Ag1 2.7925(12) 12_545 ?
Cl1 Ag1 2.7925(12) 10_755 ?
Cl1 Ag1 2.7925(12) 11_665 ?
Cl1 Ag3 2.857(12) 10_755 ?
Se1 P1 2.158(5) . ?
Se2 P1 2.133(5) . ?
Se2 Ag1 2.605(2) 11_665 ?
Se2 Ag1 2.607(2) 3_765 ?
P1 O1 1.509(16) . ?
P1 O2 1.521(15) . ?
Cl2 Ag2 2.711(4) 10_756 ?
O1 C1 1.24(2) . ?
O2 C3 1.17(3) . ?
C1 C2 1.39(3) . ?
C3 C4 1.24(3) . ?
